data_2103662
loop_
_publ_author_name
'Low, John N.'
'Moreno S\'anchez, Jose M.'
'Arranz Mascar\'os, Paloma'
'Godino Salido, M. Luz'
'L\'opez Garzon, Rafael'
'Cobo Domingo, Justo'
'Glidewell, Christopher'

_publ_section_title
;Hydrated metal complexes of
 <i>N</i>-(6-amino-3,4-dihydro-3-methyl-5-nitroso-4-oxopyrimidin-2-yl)glycinate:
 interplay of molecular, molecular--electronic and supramolecular structures
;
_journal_issue 3
_journal_name_full 'Acta Crystallographica Section B'
_journal_page_first 317
_journal_page_last 328
_journal_paper_doi 10.1107/S0108768100020280
_journal_volume 57
_journal_year 2001
_chemical_formula_sum 'C7 H11 N5 Na O5.5'
_chemical_formula_weight 276.20
_chemical_name_systematic
;
Triaqua-bis[N-(6-amino-3,4-dihydro-3-methyl-5-nitroso-4-
oxopyrimidin-2-yl)glycinato]disodium
;
_space_group_IT_number 2
_symmetry_cell_setting triclinic
_symmetry_space_group_name_Hall '-P 1'
_symmetry_space_group_name_H-M 'P -1'
_cell_angle_alpha 104.4350(8)
_cell_angle_beta 97.8415(8)
_cell_angle_gamma 103.5004(7)
_cell_formula_units_Z 4
_cell_length_a 7.57020(10)
_cell_length_b 11.5237(2)
_cell_length_c 13.3743(3)
_cell_measurement_reflns_used 5449
_cell_measurement_temperature 150(2)
_cell_measurement_theta_max 29.00
_cell_measurement_theta_min 2.93
_cell_volume 1074.95(3)
_computing_cell_refinement 'DENZO (Otwinowski & Minor, 1997)'
_computing_data_collection 'Kappa-CCD server software (Nonius, 1997)'
_computing_data_reduction 'DENZO (Otwinowski & Minor, 1997)'
_computing_molecular_graphics 'ORTEP (Johnson, 1976), PLATON (Spek, 2000)'
_computing_publication_material 'SHELXL-97  and WordPerfect macro PRPKAPPA (Ferguson, 1999)'
_computing_structure_refinement 'SHELXL-97 (Sheldrick, 1997b)'
_computing_structure_solution 'SHELXS-97 (Sheldrick, 1997a)'
_diffrn_ambient_temperature 150(2)
_diffrn_measured_fraction_theta_full .997
_diffrn_measured_fraction_theta_max .992
_diffrn_measurement_device_type Kappa-CCD
_diffrn_measurement_method '\f scans and \w scans with \k offsets'
_diffrn_radiation_monochromator graphite
_diffrn_radiation_source 'fine-focus sealed X-ray tube'
_diffrn_radiation_type 'Mo K\a'
_diffrn_radiation_wavelength .71073
_diffrn_reflns_av_R_equivalents .053
_diffrn_reflns_av_sigmaI/netI .0535
_diffrn_reflns_limit_h_max 10
_diffrn_reflns_limit_h_min -9
_diffrn_reflns_limit_k_max 15
_diffrn_reflns_limit_k_min -15
_diffrn_reflns_limit_l_max 18
_diffrn_reflns_limit_l_min -16
_diffrn_reflns_number 15704
_diffrn_reflns_theta_full 25.00
_diffrn_reflns_theta_max 29.00
_diffrn_reflns_theta_min 2.93
_diffrn_standards_decay_% 0
_exptl_absorpt_coefficient_mu .179
_exptl_absorpt_correction_T_max .9911
_exptl_absorpt_correction_T_min .9239
_exptl_absorpt_correction_type multi-scan
_exptl_absorpt_process_details 'Sortav (Blessing, 1995 & 1997)'
_exptl_crystal_colour colourless
_exptl_crystal_density_diffrn 1.707
_exptl_crystal_density_method 'not measured'
_exptl_crystal_description plate
_exptl_crystal_F_000 572
_exptl_crystal_size_max .45
_exptl_crystal_size_mid .25
_exptl_crystal_size_min .05
_refine_diff_density_max .347
_refine_diff_density_min -.453
_refine_ls_extinction_method none
_refine_ls_goodness_of_fit_ref 1.041
_refine_ls_hydrogen_treatment constr
_refine_ls_matrix_type full
_refine_ls_number_parameters 354
_refine_ls_number_reflns 5449
_refine_ls_number_restraints 9
_refine_ls_restrained_S_all 1.040
_refine_ls_R_factor_all .0601
_refine_ls_R_factor_gt .0468
_refine_ls_shift/su_max .000
_refine_ls_shift/su_mean .000
_refine_ls_structure_factor_coef Fsqd
_refine_ls_weighting_details 'w=1/[\s^2^(Fo^2^)+(0.0761P)^2^+0.2718P] where P=(Fo^2^+2Fc^2^)/3'
_refine_ls_weighting_scheme calc
_refine_ls_wR_factor_ref .1362
_reflns_number_gt 4455
_reflns_number_total 5449
_reflns_threshold_expression >2\s(I)
_cod_data_source_file na0116.cif
_cod_data_source_block 190
_cod_depositor_comments
;
The following automatic conversions were performed:
'_exptl_absorpt_correction_type' value 'Multi-scan' changed to
'multi-scan' according to
'/home/saulius/struct/CIF-dictionaries/cif_core.dic' dictionary named
'cif_core.dic' version 2.4.1 from 2010-06-29.

Automatic conversion script
Id: cif_fix_enum 1527 2010-12-29 10:47:43Z saulius 

The following automatic conversions were performed:

'_exptl_absorpt_correction_type' value 'Multi-scan' changed to
'multi-scan' according to
/home/saulius/struct/CIF-dictionaries/cif_core.dic dictionary named
'cif_core.dic' version 2.4.1 from 2010-06-29.

Automatic conversion script
Id: cif_fix_values 1715 2011-07-08 13:25:40Z adriana 
;
_cod_original_sg_symbol_H-M P-1
_cod_database_code 2103662

loop_
_symmetry_equiv_pos_as_xyz
'x, y, z'
'-x, -y, -z'

loop_
_atom_site_label
_atom_site_fract_x
_atom_site_fract_y
_atom_site_fract_z
_atom_site_U_iso_or_equiv
_atom_site_adp_type
_atom_site_calc_flag
_atom_site_refinement_flags
_atom_site_occupancy
_atom_site_type_symbol
Na1 .05392(8) -.00233(5) .63859(4) .01840(15) Uani d . 1 Na
Na2 .44774(8) .02654(5) .87001(4) .01808(15) Uani d . 1 Na
N1A .63681(16) .43063(11) .62252(9) .0159(2) Uani d . 1 N
C2A .7496(2) .35828(13) .62632(10) .0153(3) Uani d . 1 C
N2A .68035(17) .24431(11) .63286(10) .0173(3) Uani d . 1 N
C21A .48563(19) .19257(13) .62986(11) .0165(3) Uani d . 1 C
C22A .3659(2) .12325(13) .52015(11) .0157(3) Uani d . 1 C
O21A .20324(14) .06612(10) .51894(8) .0205(2) Uani d . 1 O
O22A .43522(15) .12875(11) .44102(8) .0239(2) Uani d . 1 O
N3A .93659(17) .39433(11) .62513(9) .0163(2) Uani d . 1 N
C3A 1.0470(2) .30464(14) .62079(13) .0215(3) Uani d . 1 C
C4A 1.0242(2) .51581(13) .62703(11) .0166(3) Uani d . 1 C
O4A 1.19040(15) .54667(10) .62615(9) .0236(2) Uani d . 1 O
C5A .9051(2) .59845(13) .62927(10) .0155(3) Uani d . 1 C
N5A .99469(18) .71658(11) .64088(9) .0183(3) Uani d . 1 N
O5A .90055(15) .79584(9) .64188(9) .0219(2) Uani d . 1 O
C6A .7088(2) .54845(13) .62214(10) .0153(3) Uani d . 1 C
N6A .59444(17) .61854(11) .61787(10) .0184(3) Uani d . 1 N
N1B -.11087(16) -.40708(11) .88221(9) .0161(2) Uani d . 1 N
C2B -.22692(19) -.33628(13) .88301(10) .0149(3) Uani d . 1 C
N2B -.15810(17) -.21679(11) .88895(10) .0180(3) Uani d . 1 N
C21B .0372(2) -.16094(13) .89466(11) .0177(3) Uani d . 1 C
C22B .14604(19) -.08322(13) 1.00496(11) .0152(3) Uani d . 1 C
O21B .30425(14) -.01441(10) 1.00911(8) .0201(2) Uani d . 1 O
O22B .07505(15) -.09126(11) 1.08261(8) .0258(3) Uani d . 1 O
N3B -.41548(17) -.37828(11) .87654(9) .0161(2) Uani d . 1 N
C3B -.5355(2) -.29641(14) .86837(13) .0219(3) Uani d . 1 C
C4B -.4978(2) -.50082(13) .87514(11) .0163(3) Uani d . 1 C
O4B -.66516(15) -.53699(10) .87057(9) .0233(2) Uani d . 1 O
C5B -.37104(19) -.57757(13) .88001(10) .0151(3) Uani d . 1 C
N5B -.45236(17) -.69255(11) .88204(9) .0175(3) Uani d . 1 N
O5B -.35341(15) -.76836(10) .88634(9) .0212(2) Uani d . 1 O
C6B -.1785(2) -.52597(13) .88043(10) .0149(3) Uani d . 1 C
N6B -.06301(17) -.59608(11) .87893(9) .0177(3) Uani d . 1 N
O1 .21649(15) .12493(10) .82016(8) .0211(2) Uani d D 1 O
O2 -.18882(15) .06565(9) .70682(8) .0201(2) Uani d D 1 O
O3 .34158(17) -.11114(11) .70071(9) .0318(3) Uani d D 1 O
H2A .7562 .1980 .6393 .021 Uiso calc R 1 H
H21A .4350 .2613 .6626 .020 Uiso calc R 1 H
H21B .4747 .1344 .6736 .020 Uiso calc R 1 H
H3A1 1.0636 .2856 .6883 .032 Uiso calc R 1 H
H3A2 1.1687 .3407 .6071 .032 Uiso calc R 1 H
H3A3 .9825 .2278 .5641 .032 Uiso calc R 1 H
H6A1 .4756 .5876 .6154 .022 Uiso calc R 1 H
H6A2 .6371 .6963 .6175 .022 Uiso calc R 1 H
H2B -.2344 -.1696 .8894 .022 Uiso calc R 1 H
H21C .0477 -.1072 .8472 .021 Uiso calc R 1 H
H21D .0948 -.2282 .8682 .021 Uiso calc R 1 H
H3B1 -.5001 -.2254 .9324 .033 Uiso calc R 1 H
H3B2 -.6652 -.3432 .8603 .033 Uiso calc R 1 H
H3B3 -.5216 -.2659 .8069 .033 Uiso calc R 1 H
H6B1 .0547 -.5643 .8791 .021 Uiso calc R 1 H
H6B2 -.1037 -.6745 .8777 .021 Uiso calc R 1 H
H11 .1242(18) .1259(13) .8625(12) .025 Uiso d D 1 H
H12 .2985(18) .2073(8) .8394(13) .025 Uiso d D 1 H
H21 -.2809(19) -.0107(9) .6667(9) .024 Uiso d D 1 H
H22 -.177(2) .0690(13) .7797(4) .024 Uiso d D 1 H
H31 .2414(18) -.1862(11) .6824(14) .038 Uiso d D 1 H
H32 .416(2) -.1211(16) .6480(12) .038 Uiso d D 1 H

loop_
_atom_site_aniso_label
_atom_site_aniso_U_11
_atom_site_aniso_U_22
_atom_site_aniso_U_33
_atom_site_aniso_U_12
_atom_site_aniso_U_13
_atom_site_aniso_U_23
Na1 .0196(3) .0187(3) .0180(3) .0042(2) .0053(2) .0076(2)
Na2 .0170(3) .0200(3) .0180(3) .0053(2) .0011(2) .0079(2)
N1A .0143(6) .0169(6) .0164(5) .0049(4) .0004(4) .0058(5)
C2A .0143(7) .0188(7) .0116(6) .0048(5) -.0012(5) .0043(5)
N2A .0147(6) .0168(6) .0201(6) .0040(4) -.0009(5) .0075(5)
C21A .0141(7) .0181(6) .0165(6) .0028(5) .0013(5) .0061(6)
C22A .0155(7) .0168(6) .0159(6) .0047(5) .0026(5) .0071(5)
O21A .0143(5) .0283(6) .0166(5) .0006(4) .0014(4) .0087(4)
O22A .0181(5) .0343(6) .0166(5) .0021(4) .0045(4) .0070(5)
N3A .0148(6) .0168(6) .0182(6) .0054(4) .0025(5) .0064(5)
C3A .0191(8) .0225(7) .0274(8) .0105(6) .0062(6) .0101(6)
C4A .0146(7) .0207(7) .0141(6) .0040(5) .0014(5) .0060(6)
O4A .0134(5) .0253(6) .0330(6) .0043(4) .0058(4) .0104(5)
C5A .0159(7) .0172(6) .0139(6) .0041(5) .0021(5) .0068(5)
N5A .0189(6) .0195(6) .0174(6) .0052(5) .0029(5) .0079(5)
O5A .0215(6) .0182(5) .0286(6) .0075(4) .0026(4) .0109(5)
C6A .0163(7) .0190(7) .0106(6) .0057(5) -.0002(5) .0053(5)
N6A .0148(6) .0190(6) .0233(6) .0059(5) .0021(5) .0093(5)
N1B .0131(6) .0175(6) .0171(6) .0039(4) .0007(4) .0058(5)
C2B .0145(7) .0165(6) .0118(6) .0028(5) -.0008(5) .0042(5)
N2B .0152(6) .0157(6) .0213(6) .0033(4) -.0013(5) .0060(5)
C21B .0172(7) .0175(7) .0172(6) .0014(5) .0023(5) .0068(6)
C22B .0152(7) .0165(6) .0161(6) .0074(5) .0011(5) .0067(5)
O21B .0149(5) .0234(5) .0210(5) .0026(4) -.0005(4) .0095(4)
O22B .0180(6) .0440(7) .0169(5) .0091(5) .0042(4) .0104(5)
N3B .0137(6) .0159(6) .0184(6) .0048(4) .0006(5) .0053(5)
C3B .0178(7) .0197(7) .0299(8) .0085(6) .0025(6) .0085(6)
C4B .0155(7) .0176(7) .0146(6) .0041(5) .0013(5) .0043(5)
O4B .0135(5) .0234(5) .0329(6) .0044(4) .0052(4) .0088(5)
C5B .0150(7) .0169(6) .0134(6) .0040(5) .0019(5) .0056(5)
N5B .0186(6) .0175(6) .0172(6) .0057(5) .0030(5) .0062(5)
O5B .0222(6) .0180(5) .0264(5) .0079(4) .0037(4) .0101(4)
C6B .0159(7) .0178(6) .0106(6) .0048(5) .0004(5) .0047(5)
N6B .0143(6) .0180(6) .0213(6) .0056(5) .0017(5) .0065(5)
O1 .0155(5) .0234(5) .0240(5) .0041(4) .0040(4) .0073(5)
O2 .0213(6) .0211(5) .0167(5) .0069(4) -.0002(4) .0046(4)
O3 .0283(7) .0304(6) .0265(6) -.0047(5) .0133(5) -.0022(5)

loop_
_atom_type_symbol
_atom_type_description
_atom_type_scat_dispersion_real
_atom_type_scat_dispersion_imag
_atom_type_scat_source
C C .0033 .0016 'International Tables Vol C Tables 4.2.6.8 and 6.1.1.4'
H H .0000 .0000 'International Tables Vol C Tables 4.2.6.8 and 6.1.1.4'
N N .0061 .0033 'International Tables Vol C Tables 4.2.6.8 and 6.1.1.4'
Na Na .0362 .0249 'International Tables Vol C Tables 4.2.6.8 and 6.1.1.4'
O O .0106 .0060 'International Tables Vol C Tables 4.2.6.8 and 6.1.1.4'

loop_
_geom_angle_atom_site_label_1
_geom_angle_atom_site_label_2
_geom_angle_atom_site_label_3
_geom_angle_site_symmetry_1
_geom_angle_site_symmetry_3
_geom_angle
_geom_angle_publ_flag
O21A Na1 O5A . 1_445 131.98(4) no
O21A Na1 O2 . . 126.48(4) no
O5A Na1 O2 1_445 . 87.51(4) no
O21A Na1 O1 . . 110.28(4) no
O5A Na1 O1 1_445 . 108.96(4) no
O2 Na1 O1 . . 78.62(4) no
O21A Na1 O21A . 2_556 78.14(4) no
O5A Na1 O21A 1_445 2_556 79.36(4) no
O2 Na1 O21A . 2_556 76.14(4) no
O1 Na1 O21A . 2_556 153.04(4) no
O21A Na1 O3 . . 92.13(4) no
O5A Na1 O3 1_445 . 73.93(4) no
O2 Na1 O3 . . 138.44(4) no
O1 Na1 O3 . . 73.15(4) no
O21A Na1 O3 2_556 . 133.29(4) no
O3 Na2 O21B . 2_657 122.66(5) no
O3 Na2 O21B . . 119.87(4) no
O21B Na2 O21B 2_657 . 77.35(4) no
O3 Na2 O1 . . 85.44(5) no
O21B Na2 O1 2_657 . 151.85(5) no
O21B Na2 O1 . . 90.38(4) no
O3 Na2 O5B . 1_665 116.79(4) no
O21B Na2 O5B 2_657 1_665 84.70(4) no
O21B Na2 O5B . 1_665 121.43(4) no
O1 Na2 O5B . 1_665 80.27(4) no
C2A N1A C6A . . 118.58(12) no
N2A C2A N1A . . 118.46(13) no
N2A C2A N3A . . 117.17(12) no
N1A C2A N3A . . 124.36(12) no
C2A N2A C21A . . 122.94(12) no
C2A N2A H2A . . 118.5 no
C21A N2A H2A . . 118.5 no
N2A C21A C22A . . 115.33(11) no
N2A C21A H21A . . 108.4 no
C22A C21A H21A . . 108.4 no
N2A C21A H21B . . 108.4 no
C22A C21A H21B . . 108.4 no
H21A C21A H21B . . 107.5 no
O21A C22A O22A . . 126.09(13) no
O21A C22A C21A . . 114.96(11) no
O22A C22A C21A . . 118.95(12) no
C22A O21A Na1 . . 135.07(9) no
C22A O21A Na1 . 2_556 123.05(8) no
Na1 O21A Na1 . 2_556 101.86(4) no
C2A N3A C4A . . 121.00(12) no
C2A N3A C3A . . 120.49(12) no
C4A N3A C3A . . 118.51(12) no
N3A C3A H3A1 . . 109.5 no
N3A C3A H3A2 . . 109.5 no
H3A1 C3A H3A2 . . 109.5 no
N3A C3A H3A3 . . 109.5 no
H3A1 C3A H3A3 . . 109.5 no
H3A2 C3A H3A3 . . 109.5 no
O4A C4A N3A . . 120.35(13) no
O4A C4A C5A . . 124.36(13) no
N3A C4A C5A . . 115.29(12) no
N5A C5A C6A . . 126.69(13) no
N5A C5A C4A . . 114.23(13) no
C6A C5A C4A . . 119.05(12) no
O5A N5A C5A . . 118.65(12) no
N5A O5A Na1 . 1_665 118.26(9) no
N6A C6A N1A . . 117.65(13) no
N6A C6A C5A . . 120.91(13) no
N1A C6A C5A . . 121.41(12) no
C6A N6A H6A1 . . 120.0 no
C6A N6A H6A2 . . 120.0 no
H6A1 N6A H6A2 . . 120.0 no
C2B N1B C6B . . 118.33(12) no
N1B C2B N2B . . 118.25(13) no
N1B C2B N3B . . 124.58(12) no
N2B C2B N3B . . 117.16(12) no
C2B N2B C21B . . 122.86(12) no
C2B N2B H2B . . 118.6 no
C21B N2B H2B . . 118.6 no
N2B C21B C22B . . 114.43(11) no
N2B C21B H21C . . 108.7 no
C22B C21B H21C . . 108.7 no
N2B C21B H21D . . 108.7 no
C22B C21B H21D . . 108.7 no
H21C C21B H21D . . 107.6 no
O22B C22B O21B . . 125.19(13) no
O22B C22B C21B . . 119.32(12) no
O21B C22B C21B . . 115.49(12) no
O22B C22B Na2 . 2_657 93.99(9) no
O21B C22B Na2 . 2_657 42.44(7) no
C21B C22B Na2 . 2_657 135.42(9) no
C22B O21B Na2 . 2_657 116.47(9) no
C22B O21B Na2 . . 129.49(9) no
Na2 O21B Na2 2_657 . 102.65(4) no
C2B N3B C4B . . 120.88(12) no
C2B N3B C3B . . 120.83(12) no
C4B N3B C3B . . 118.27(12) no
N3B C3B H3B1 . . 109.5 no
N3B C3B H3B2 . . 109.5 no
H3B1 C3B H3B2 . . 109.5 no
N3B C3B H3B3 . . 109.5 no
H3B1 C3B H3B3 . . 109.5 no
H3B2 C3B H3B3 . . 109.5 no
O4B C4B N3B . . 120.47(13) no
O4B C4B C5B . . 124.38(13) no
N3B C4B C5B . . 115.14(12) no
N5B C5B C6B . . 127.06(13) no
N5B C5B C4B . . 113.79(13) no
C6B C5B C4B . . 119.14(12) no
O5B N5B C5B . . 119.07(12) no
N5B O5B Na2 . 1_445 109.73(8) no
N6B C6B N1B . . 118.10(13) no
N6B C6B C5B . . 120.17(12) no
N1B C6B C5B . . 121.73(12) no
C6B N6B H6B1 . . 120.0 no
C6B N6B H6B2 . . 120.0 no
H6B1 N6B H6B2 . . 120.0 no
Na2 O1 Na1 . . 105.47(4) no
Na2 O1 H11 . . 114.7(11) no
Na1 O1 H11 . . 106.9(10) no
Na2 O1 H12 . . 96.1(11) no
Na1 O1 H12 . . 125.7(10) no
H11 O1 H12 . . 108.0(7) no
Na1 O2 H21 . . 92.8(10) no
Na1 O2 H22 . . 110.4(10) no
H21 O2 H22 . . 107.5(7) no
Na2 O3 Na1 . . 95.87(4) no
Na2 O3 H31 . . 123.9(10) no
Na1 O3 H31 . . 83.9(12) no
Na2 O3 H32 . . 124.6(10) no
Na1 O3 H32 . . 110.1(13) no
H31 O3 H32 . . 107.3(7) no

loop_
_geom_bond_atom_site_label_1
_geom_bond_atom_site_label_2
_geom_bond_site_symmetry_2
_geom_bond_distance
_geom_bond_publ_flag
Na1 O21A . 2.2731(11) no
Na1 O5A 1_445 2.3588(11) no
Na1 O2 . 2.3657(12) no
Na1 O1 . 2.4756(12) no
Na1 O21A 2_556 2.4918(12) no
Na1 O3 . 2.8819(15) no
Na1 Na1 2_556 3.7020(11) no
Na1 Na2 . 3.8838(9) no
Na2 O3 . 2.3253(13) no
Na2 O21B 2_657 2.3591(12) no
Na2 O21B . 2.3693(11) no
Na2 O1 . 2.4040(12) no
Na2 O5B 1_665 2.4273(12) no
Na2 Na2 2_657 3.6914(11) no
N1A C2A . 1.3299(18) no
N1A C6A . 1.3413(18) no
C2A N2A . 1.3249(18) no
C2A N3A . 1.3825(18) no
N2A C21A . 1.4462(18) no
N2A H2A . .8800 no
C21A C22A . 1.5254(19) no
C21A H21A . .9900 no
C21A H21B . .9900 no
C22A O21A . 1.2495(17) no
C22A O22A . 1.2524(16) no
O21A Na1 2_556 2.4918(12) no
N3A C4A . 1.3946(18) no
N3A C3A . 1.4688(18) no
C3A H3A1 . .9800 no
C3A H3A2 . .9800 no
C3A H3A3 . .9800 no
C4A O4A . 1.2272(18) no
C4A C5A . 1.4543(19) no
C5A N5A . 1.3311(18) no
C5A C6A . 1.4438(19) no
N5A O5A . 1.2817(15) no
O5A Na1 1_665 2.3588(11) no
C6A N6A . 1.3192(18) no
N6A H6A1 . .8800 no
N6A H6A2 . .8800 no
N1B C2B . 1.3305(18) no
N1B C6B . 1.3390(18) no
C2B N2B . 1.3316(18) no
C2B N3B . 1.3792(18) no
N2B C21B . 1.4512(18) no
N2B H2B . .8800 no
C21B C22B . 1.5239(19) no
C21B H21C . .9900 no
C21B H21D . .9900 no
C22B O22B . 1.2462(17) no
C22B O21B . 1.2581(17) no
C22B Na2 2_657 3.1296(15) no
O21B Na2 2_657 2.3591(11) no
N3B C4B . 1.3984(18) no
N3B C3B . 1.4672(18) no
C3B H3B1 . .9800 no
C3B H3B2 . .9800 no
C3B H3B3 . .9800 no
C4B O4B . 1.2256(18) no
C4B C5B . 1.454(2) no
C5B N5B . 1.3330(18) no
C5B C6B . 1.4387(19) no
N5B O5B . 1.2832(15) no
O5B Na2 1_445 2.4273(12) no
C6B N6B . 1.3204(18) no
N6B H6B1 . .8800 no
N6B H6B2 . .8800 no
O1 H11 . .958(15) no
O1 H12 . .955(12) no
O2 H21 . .961(12) no
O2 H22 . .957(6) no
O3 H31 . .960(14) no
O3 H32 . .962(16) no

loop_
_geom_hbond_atom_site_label_D
_geom_hbond_atom_site_label_H
_geom_hbond_atom_site_label_A
_geom_hbond_site_symmetry_A
_geom_hbond_distance_DH
_geom_hbond_distance_HA
_geom_hbond_distance_DA
_geom_hbond_angle_DHA
_geom_hbond_publ_flag
N2A H2A O2 1_655 .88 2.05 2.810(2) 144 n
N2B H2B O21B 2_557 .88 2.43 3.187(2) 144 n
N6A H6A1 O4A 1_455 .88 2.13 3.002(2) 169 n
N6A H62A O5A . .88 1.99 2.628(2) 128 n
N6B H6B1 O4B 1_655 .88 2.09 2.953(2) 165 n
N6B H6B2 O5B . .88 1.98 2.628(2) 129 n
O1 H11 O22B 2_557 .958(15) 1.772(15) 2.711(2) 165.7(14) n
O1 H12 N5B 1_665 .955(12) 1.891(13) 2.738(2) 146.4(11) n
O2 H21 O22A 2_556 .961(12) 1.764(12) 2.691(2) 160.9(10) n
O2 H22 O22B 2_557 .957(6) 1.827(7) 2.751(2) 161.4(14) n
O3 H31 N5A 1_445 .960(14) 1.866(14) 2.771(2) 156.2(13) n
O3 H32 O22A 2_656 .962(16) 1.747(16) 2.708(2) 175.4(13) n

loop_
_geom_torsion_atom_site_label_1
_geom_torsion_atom_site_label_2
_geom_torsion_atom_site_label_3
_geom_torsion_atom_site_label_4
_geom_torsion_site_symmetry_1
_geom_torsion_site_symmetry_4
_geom_torsion
_geom_torsion_publ_flag
C6A N1A C2A N2A . . 176.15(12) no
C6A N1A C2A N3A . . -3.1(2) no
N1A C2A N2A C21A . . 3.7(2) no
N3A C2A N2A C21A . . -177.01(12) no
C2A N2A C21A C22A . . 89.74(16) no
N2A C21A C22A O21A . . 171.76(12) no
N2A C21A C22A O22A . . -8.90(18) no
O22A C22A O21A Na1 . . 162.20(11) no
C21A C22A O21A Na1 . . -18.52(19) no
O22A C22A O21A Na1 . 2_556 -19.5(2) no
C21A C22A O21A Na1 . 2_556 159.79(9) no
O5A Na1 O21A C22A 1_445 . -117.74(13) no
O2 Na1 O21A C22A . . 115.92(13) no
O1 Na1 O21A C22A . . 25.25(14) no
O21A Na1 O21A C22A 2_556 . 178.55(15) no
O3 Na1 O21A C22A . . -47.56(13) no
Na1 Na1 O21A C22A 2_556 . 178.55(15) no
Na2 Na1 O21A C22A . . -12.82(14) no
O5A Na1 O21A Na1 1_445 2_556 63.71(7) no
O2 Na1 O21A Na1 . 2_556 -62.63(6) no
O1 Na1 O21A Na1 . 2_556 -153.30(5) no
O21A Na1 O21A Na1 2_556 2_556 .00(3) no
O3 Na1 O21A Na1 . 2_556 133.89(4) no
Na2 Na1 O21A Na1 . 2_556 168.63(3) no
N2A C2A N3A C4A . . -174.77(12) no
N1A C2A N3A C4A . . 4.5(2) no
N2A C2A N3A C3A . . 5.84(19) no
N1A C2A N3A C3A . . -174.93(13) no
C2A N3A C4A O4A . . 179.86(12) no
C3A N3A C4A O4A . . -.7(2) no
C2A N3A C4A C5A . . -.55(19) no
C3A N3A C4A C5A . . 178.86(12) no
O4A C4A C5A N5A . . -6.3(2) no
N3A C4A C5A N5A . . 174.11(11) no
O4A C4A C5A C6A . . 175.40(13) no
N3A C4A C5A C6A . . -4.17(19) no
C6A C5A N5A O5A . . -3.1(2) no
C4A C5A N5A O5A . . 178.80(11) no
C5A N5A O5A Na1 . 1_665 -171.62(9) no
C2A N1A C6A N6A . . 179.71(12) no
C2A N1A C6A C5A . . -2.1(2) no
N5A C5A C6A N6A . . 5.8(2) no
C4A C5A C6A N6A . . -176.12(12) no
N5A C5A C6A N1A . . -172.33(13) no
C4A C5A C6A N1A . . 5.7(2) no
C6B N1B C2B N2B . . 177.41(12) no
C6B N1B C2B N3B . . -3.6(2) no
N1B C2B N2B C21B . . -.1(2) no
N3B C2B N2B C21B . . -179.15(12) no
C2B N2B C21B C22B . . -101.62(15) no
N2B C21B C22B O22B . . 13.31(18) no
N2B C21B C22B O21B . . -166.48(11) no
N2B C21B C22B Na2 . 2_657 146.45(10) no
O22B C22B O21B Na2 . 2_657 49.83(17) no
C21B C22B O21B Na2 . 2_657 -130.40(10) no
O22B C22B O21B Na2 . . -173.51(10) no
C21B C22B O21B Na2 . . 6.27(17) no
Na2 C22B O21B Na2 2_657 . 136.66(14) no
O3 Na2 O21B C22B . . -20.38(13) no
O21B Na2 O21B C22B 2_657 . -140.98(13) no
O1 Na2 O21B C22B . . 64.58(12) no
O5B Na2 O21B C22B 1_665 . 143.39(11) no
C22B Na2 O21B C22B 2_657 . -152.29(10) no
Na2 Na2 O21B C22B 2_657 . -140.98(13) no
Na1 Na2 O21B C22B . . 29.97(12) no
O3 Na2 O21B Na2 . 2_657 120.60(6) no
O21B Na2 O21B Na2 2_657 2_657 .00(4) no
O1 Na2 O21B Na2 . 2_657 -154.44(5) no
O5B Na2 O21B Na2 1_665 2_657 -75.63(5) no
C22B Na2 O21B Na2 2_657 2_657 -11.31(4) no
Na1 Na2 O21B Na2 . 2_657 170.95(4) no
N1B C2B N3B C4B . . 4.1(2) no
N2B C2B N3B C4B . . -176.91(12) no
N1B C2B N3B C3B . . -174.44(13) no
N2B C2B N3B C3B . . 4.58(19) no
C2B N3B C4B O4B . . 179.18(12) no
C3B N3B C4B O4B . . -2.3(2) no
C2B N3B C4B C5B . . -.50(19) no
C3B N3B C4B C5B . . 178.04(12) no
O4B C4B C5B N5B . . -1.7(2) no
N3B C4B C5B N5B . . 177.92(11) no
O4B C4B C5B C6B . . 177.27(13) no
N3B C4B C5B C6B . . -3.06(19) no
C6B C5B N5B O5B . . 1.1(2) no
C4B C5B N5B O5B . . 180.00(11) no
C5B N5B O5B Na2 . 1_445 -174.01(10) no
C2B N1B C6B N6B . . 179.55(12) no
C2B N1B C6B C5B . . -.4(2) no
N5B C5B C6B N6B . . 2.6(2) no
C4B C5B C6B N6B . . -176.25(12) no
N5B C5B C6B N1B . . -177.46(13) no
C4B C5B C6B N1B . . 3.7(2) no
O3 Na2 O1 Na1 . . 2.11(4) no
O21B Na2 O1 Na1 2_657 . 179.01(7) no
O21B Na2 O1 Na1 . . -117.83(4) no
O5B Na2 O1 Na1 1_665 . 120.30(4) no
C22B Na2 O1 Na1 2_657 . 143.05(6) no
Na2 Na2 O1 Na1 2_657 . -136.91(4) no
O21A Na1 O1 Na2 . . -87.73(5) no
O5A Na1 O1 Na2 1_445 . 64.04(5) no
O2 Na1 O1 Na2 . . 147.37(5) no
O21A Na1 O1 Na2 2_556 . 168.21(7) no
O3 Na1 O1 Na2 . . -1.77(4) no
Na1 Na1 O1 Na2 2_556 . -118.26(6) no
O21B Na2 O3 Na1 2_657 . 179.98(4) no
O21B Na2 O3 Na1 . . 86.06(5) no
O1 Na2 O3 Na1 . . -1.75(4) no
O5B Na2 O3 Na1 1_665 . -78.44(5) no
C22B Na2 O3 Na1 2_657 . -154.99(4) no
Na2 Na2 O3 Na1 2_657 . 131.98(5) no
O21A Na1 O3 Na2 . . 112.33(4) no
O5A Na1 O3 Na2 1_445 . -114.37(5) no
O2 Na1 O3 Na2 . . -47.51(8) no
O1 Na1 O3 Na2 . . 1.77(4) no
O21A Na1 O3 Na2 2_556 . -172.01(4) no
Na1 Na1 O3 Na2 2_556 . 145.19(4) no
